data_7019764
loop_
_publ_author_name
'Pan, Baofei'
'Bezpalko, Mark W.'
'Foxman, Bruce M.'
'Thomas, Christine M.'

_publ_section_title
;
 Heterolytic addition of E-H bonds across Pt-P bonds in Pt N-heterocyclic
 phosphenium/phosphido complexes.
;
_journal_issue 30
_journal_name_full 'Dalton transactions (Cambridge, England : 2003)'
_journal_page_first 9083
_journal_page_last 9090
_journal_paper_doi 10.1039/c2dt30455d
_journal_volume 41
_journal_year 2012
_chemical_formula_moiety 'C38 H32 N2 O1 P3 Pt1'
_chemical_formula_sum 'C38 H32 N2 O P3 Pt'
_chemical_formula_weight 820.70
_space_group_IT_number 15
_symmetry_cell_setting monoclinic
_symmetry_space_group_name_Hall '-C 2yc'
_symmetry_space_group_name_H-M 'C 1 2/c 1'
_atom_sites_solution_hydrogens difmap
_atom_sites_solution_primary other
_audit_creation_date 11-11-11
_audit_creation_method CRYSTALS_ver_14.30
_cell_angle_alpha 90
_cell_angle_beta 110.393(1)
_cell_angle_gamma 90
_cell_formula_units_Z 4
_cell_length_a 25.0443(7)
_cell_length_b 15.9342(5)
_cell_length_c 9.6935(3)
_cell_measurement_reflns_used 9905
_cell_measurement_temperature 120
_cell_measurement_theta_max 29
_cell_measurement_theta_min 2
_cell_volume 3625.85(19)
_computing_cell_refinement 'Apex2 (Bruker AXS, 2006)'
_computing_data_collection 'Apex2 (Bruker AXS, 2006)'
_computing_data_reduction 'Apex2 (Bruker AXS, 2006)'
_computing_molecular_graphics 'CAMERON (Watkin et al., 1996)'
_computing_publication_material 'CRYSTALS (Betteridge et al., 2003)'
_computing_structure_refinement 'CRYSTALS (Betteridge et al., 2003)'
_computing_structure_solution 'SIR92 (Altomare et al., 1994)'
_diffrn_ambient_temperature 120
_diffrn_measured_fraction_theta_full 0.999
_diffrn_measured_fraction_theta_max 0.999
_diffrn_measurement_device Area
_diffrn_measurement_device_type 'Bruker Kappa Apex2'
_diffrn_measurement_method '\f & \w scans'
_diffrn_radiation_monochromator graphite
_diffrn_radiation_type 'Mo K\a'
_diffrn_radiation_wavelength 0.71073
_diffrn_reflns_av_R_equivalents 0.032
_diffrn_reflns_limit_h_max 33
_diffrn_reflns_limit_h_min -35
_diffrn_reflns_limit_k_max 22
_diffrn_reflns_limit_k_min 0
_diffrn_reflns_limit_l_max 13
_diffrn_reflns_limit_l_min 0
_diffrn_reflns_number 5303
_diffrn_reflns_theta_full 30.046
_diffrn_reflns_theta_max 30.046
_diffrn_reflns_theta_min 1.545
_diffrn_standards_number 0
_exptl_absorpt_coefficient_mu 4.033
_exptl_absorpt_correction_T_max 0.59
_exptl_absorpt_correction_T_min 0.43
_exptl_absorpt_correction_type numerical
_exptl_absorpt_process_details
;
Analytical Absorption (De Meulenaer & Tompa, 1965)
;
_exptl_crystal_colour yellow
_exptl_crystal_density_diffrn 1.503
_exptl_crystal_density_method 'not measured'
_exptl_crystal_description prism
_exptl_crystal_F_000 1620
_exptl_crystal_size_max 0.270
_exptl_crystal_size_mid 0.210
_exptl_crystal_size_min 0.130
_platon_squeeze_details
;
During the structure solution, electron density difference
maps revealed that there were considerable disordered
solvent molecules, which could not be successfully modeled.
>From history, the remaining solvate was likely ether or THF
in a volume of 553.9 \%A3 per unit cell (15.3%). It appeared
that the cavity areas contained about four ether and/or THF
molecules, located near the centers of symmetry at (0, 0, 0)
and ( 1/2, 1/2 , 0 ). Modeling with or without restraints
was unsuccessful, as was step by step acquisition
of peaks using successive electron density difference maps.
Thus, the structure factors were modified using the PLATON
SQUEEZE technique, in order to produce a ?solvate-free?
structure factor set. PLATON reported a total electron
density of 174 e- per unit cell, likely representing four THF
or ether molecules, consistent with our earlier observations.
Use of the SQUEEZE technique resulted in a decrease of ca.
1.7 % in R.
;
_refine_diff_density_max 2.01
_refine_diff_density_min -1.71
_refine_ls_extinction_method None
_refine_ls_goodness_of_fit_ref 0.9968
_refine_ls_hydrogen_treatment constr
_refine_ls_matrix_type full
_refine_ls_number_parameters 231
_refine_ls_number_reflns 5303
_refine_ls_number_restraints 0
_refine_ls_R_factor_all 0.0348
_refine_ls_R_factor_gt 0.0242
_refine_ls_shift/su_max 0.0014223
_refine_ls_shift/su_mean 0.0000334
_refine_ls_structure_factor_coef Fsqd
_refine_ls_weighting_details
;
Method= Modified Sheldrick
w=1/[\s^2^(F^2^) + ( 0.02P)^2^ +12.81P]
,where P=(max(Fo^2^,0) + 2Fc^2^)/3
;
_refine_ls_weighting_scheme calc
_refine_ls_wR_factor_all 0.0605
_refine_ls_wR_factor_gt 0.0550
_refine_ls_wR_factor_ref 0.0605
_reflns_limit_h_max 33
_reflns_limit_h_min -35
_reflns_limit_k_max 22
_reflns_limit_k_min 0
_reflns_limit_l_max 13
_reflns_limit_l_min 0
_reflns_number_gt 4020
_reflns_number_total 5303
_reflns_threshold_expression I>2.0\s(I)
_oxford_diffrn_Wilson_B_factor 0.00
_oxford_diffrn_Wilson_scale 0.00
_oxford_refine_ls_r_factor_ref 0.0348
_oxford_refine_ls_scale 0.046447(4)
_oxford_reflns_number_all 5303
_oxford_reflns_threshold_expression_ref I>0.0\s(I)
_oxford_structure_analysis_title 'bfpan_6169_0m in C2/c'
_cod_data_source_file c2dt30455d.txt
_cod_data_source_block 7
_cod_depositor_comments
;
The following automatic conversions were performed:

'_symmetry_cell_setting' value 'Monoclinic' changed to 'monoclinic'
according to /home/saulius/struct/CIF-dictionaries/cif_core.dic
dictionary named 'cif_core.dic' version 2.4.1 from
2010-06-29.

'_atom_sites_solution_primary' value 'Other' changed to
'other' according to
/home/saulius/struct/CIF-dictionaries/cif_core.dic dictionary named
'cif_core.dic' version 2.4.1 from 2010-06-29.

Automatic conversion script
Id: cif_fix_values 1891 2012-01-12 08:04:46Z andrius 
;
_cod_original_sg_symbol_H-M 'C 1 2/c 1 '
_cod_original_formula_sum 'C38 H32 N2 O1 P3 Pt1'
_cod_database_code 7019764

loop_
_symmetry_equiv_pos_as_xyz
x,y,z
-x,-y,-z
x+1/2,y+1/2,z
-x+1/2,-y+1/2,-z
-x,y,-z+1/2
x,-y,z+1/2
-x+1/2,y+1/2,-z+1/2
x+1/2,-y+1/2,z+1/2

loop_
_atom_site_label
_atom_site_type_symbol
_atom_site_fract_x
_atom_site_fract_y
_atom_site_fract_z
_atom_site_U_iso_or_equiv
_atom_site_occupancy
_atom_site_adp_type
_atom_site_refinement_flags_posn
_atom_site_refinement_flags_adp
_atom_site_disorder_assembly
_atom_site_disorder_group
Pt1 Pt 0.5000 0.752629(10) 0.2500 0.0232 1.0000 Uani S T . .
P1 P 0.59610(3) 0.75528(5) 0.34678(7) 0.0261 1.0000 Uani . . . .
P2 P 0.48900(6) 0.86751(9) 0.36769(17) 0.0260 0.5000 Uani . . 1 1
O1 O 0.47583(18) 0.9488(3) 0.2878(5) 0.0334 0.5000 Uani . . . .
N1 N 0.5453(2) 0.8797(3) 0.5310(5) 0.0291 0.5000 Uani . . 1 1
N2 N 0.4443(2) 0.8491(3) 0.4632(5) 0.0296 0.5000 Uani . . 1 1
C1 C 0.62865(13) 0.6682(2) 0.4692(3) 0.0343 1.0000 Uani . . . .
C2 C 0.60921(17) 0.5876(3) 0.4252(4) 0.0512 1.0000 Uani . . . .
C3 C 0.63376(19) 0.5200(3) 0.5142(5) 0.0628 1.0000 Uani . . . .
C4 C 0.67610(19) 0.5331(3) 0.6497(5) 0.0605 1.0000 Uani . . . .
C5 C 0.69511(18) 0.6126(3) 0.6927(4) 0.0566 1.0000 Uani . . . .
C6 C 0.67212(16) 0.6806(3) 0.6024(4) 0.0453 1.0000 Uani . . . .
C7 C 0.62754(12) 0.75207(19) 0.2039(3) 0.0289 1.0000 Uani . . . .
C8 C 0.67512(14) 0.7022(2) 0.2221(4) 0.0360 1.0000 Uani . . . .
C9 C 0.69954(16) 0.6980(2) 0.1139(4) 0.0461 1.0000 Uani . . . .
C10 C 0.67720(17) 0.7441(3) -0.0108(4) 0.0516 1.0000 Uani . . . .
C11 C 0.63097(17) 0.7957(3) -0.0304(4) 0.0492 1.0000 Uani . . . .
C12 C 0.60411(14) 0.7996(2) 0.0744(4) 0.0378 1.0000 Uani . . . .
C13 C 0.62620(12) 0.8489(2) 0.4514(3) 0.0316 1.0000 Uani . . . .
C14 C 0.67785(12) 0.8812(2) 0.4505(3) 0.0324 1.0000 Uani . . . .
C15 C 0.70204(16) 0.9510(2) 0.5316(4) 0.0461 1.0000 Uani . . . .
C16 C 0.67446(19) 0.9891(3) 0.6166(4) 0.0571 1.0000 Uani . . . .
C17 C 0.62415(17) 0.9584(3) 0.6200(4) 0.0598 1.0000 Uani . . . .
C18 C 0.59868(14) 0.8901(3) 0.5370(4) 0.0485 1.0000 Uani . . . .
C19 C 0.5212(3) 0.9318(4) 0.6233(7) 0.0351 0.5000 Uani . . . .
C20 C 0.4652(3) 0.8894(4) 0.6098(7) 0.0370 0.5000 Uani . . 1 1
H21 H 0.5778 0.5776 0.3350 0.0609 1.0000 Uiso R . . .
H31 H 0.6217 0.4657 0.4855 0.0755 1.0000 Uiso R . . .
H41 H 0.6917 0.4874 0.7104 0.0729 1.0000 Uiso R . . .
H51 H 0.7233 0.6214 0.7813 0.0682 1.0000 Uiso R . . .
H61 H 0.6856 0.7337 0.6302 0.0540 1.0000 Uiso R . . .
H81 H 0.6910 0.6714 0.3091 0.0427 1.0000 Uiso R . . .
H91 H 0.7307 0.6641 0.1277 0.0551 1.0000 Uiso R . . .
H101 H 0.6931 0.7410 -0.0842 0.0618 1.0000 Uiso R . . .
H111 H 0.6171 0.8288 -0.1137 0.0586 1.0000 Uiso R . . .
H141 H 0.6965 0.8553 0.3959 0.0387 1.0000 Uiso R . . .
H151 H 0.7353 0.9714 0.5277 0.0551 1.0000 Uiso R . . .
H161 H 0.6898 1.0367 0.6718 0.0694 1.0000 Uiso R . . .
H171 H 0.6070 0.9833 0.6804 0.0718 1.0000 Uiso R . . .
H191 H 0.5146 0.9891 0.5804 0.0417 0.5000 Uiso R . . .
H192 H 0.5470 0.9343 0.7263 0.0419 0.5000 Uiso R . . .
H201 H 0.4383 0.9314 0.6216 0.0441 0.5000 Uiso R . 1 1
H202 H 0.4718 0.8462 0.6851 0.0440 0.5000 Uiso R . 1 1
H121 H 0.5709 0.8327 0.0580 0.0451 0.5000 Uiso R . 1 1
H181 H 0.5626 0.8711 0.5362 0.0575 0.5000 Uiso R . 1 1

loop_
_atom_site_aniso_label
_atom_site_aniso_U_11
_atom_site_aniso_U_22
_atom_site_aniso_U_33
_atom_site_aniso_U_23
_atom_site_aniso_U_13
_atom_site_aniso_U_12
Pt1 0.02035(7) 0.02384(7) 0.02465(7) 0.0000 0.00682(5) 0.0000
P1 0.0212(3) 0.0336(4) 0.0235(3) -0.0012(3) 0.0079(2) 0.0032(3)
P2 0.0222(6) 0.0278(7) 0.0283(7) -0.0023(5) 0.0092(6) 0.0019(5)
O1 0.031(2) 0.032(2) 0.038(2) 0.0032(18) 0.0134(19) 0.0014(17)
N1 0.021(2) 0.043(3) 0.025(2) -0.009(2) 0.0097(19) -0.003(2)
N2 0.027(2) 0.035(3) 0.029(2) -0.008(2) 0.013(2) -0.004(2)
C1 0.0301(16) 0.0452(18) 0.0303(16) 0.0065(13) 0.0139(13) 0.0092(13)
C2 0.043(2) 0.052(2) 0.050(2) 0.0130(18) 0.0060(17) 0.0022(17)
C3 0.056(3) 0.049(2) 0.077(3) 0.017(2) 0.015(2) 0.011(2)
C4 0.061(3) 0.070(3) 0.052(2) 0.026(2) 0.022(2) 0.032(2)
C5 0.057(2) 0.070(3) 0.0341(19) 0.0075(18) 0.0052(17) 0.031(2)
C6 0.046(2) 0.055(2) 0.0315(16) 0.0035(15) 0.0093(15) 0.0181(17)
C7 0.0292(12) 0.0325(13) 0.0265(12) -0.0010(13) 0.0119(10) 0.0027(13)
C8 0.0353(16) 0.0380(16) 0.0389(17) -0.0034(13) 0.0181(14) 0.0060(13)
C9 0.048(2) 0.048(2) 0.054(2) -0.0056(17) 0.0320(18) 0.0067(16)
C10 0.057(2) 0.066(2) 0.0447(19) -0.010(2) 0.0345(18) -0.001(2)
C11 0.052(2) 0.067(3) 0.0320(17) 0.0059(17) 0.0191(17) 0.0025(19)
C12 0.0344(17) 0.0455(18) 0.0352(16) 0.0071(14) 0.0142(14) 0.0061(14)
C13 0.0208(13) 0.0438(17) 0.0258(14) -0.0081(12) 0.0027(11) 0.0032(12)
C14 0.0234(14) 0.0383(16) 0.0334(15) -0.0049(12) 0.0073(12) 0.0015(12)
C15 0.0387(19) 0.049(2) 0.0430(19) -0.0079(16) 0.0052(15) -0.0082(16)
C16 0.059(3) 0.049(2) 0.046(2) -0.0202(18) -0.0025(19) 0.0058(19)
C17 0.042(2) 0.085(3) 0.042(2) -0.027(2) 0.0013(17) 0.026(2)
C18 0.0201(14) 0.086(3) 0.0365(18) -0.0240(18) 0.0063(13) 0.0045(16)
C19 0.034(3) 0.039(3) 0.035(3) -0.011(3) 0.017(3) -0.003(3)
C20 0.039(3) 0.039(3) 0.036(3) -0.009(3) 0.018(3) -0.005(3)

loop_
_atom_type_symbol
_atom_type_scat_dispersion_real
_atom_type_scat_dispersion_imag
_atom_type_scat_Cromer_Mann_a1
_atom_type_scat_Cromer_Mann_b1
_atom_type_scat_Cromer_Mann_a2
_atom_type_scat_Cromer_Mann_b2
_atom_type_scat_Cromer_Mann_a3
_atom_type_scat_Cromer_Mann_b3
_atom_type_scat_Cromer_Mann_a4
_atom_type_scat_Cromer_Mann_b4
_atom_type_scat_Cromer_Mann_c
_atom_type_scat_source
C 0.0033 0.0016 2.3100 20.8439 1.0200 10.2075 1.5886 0.5687 0.8650 51.6512 0.2156 'International Tables Vol C 4.2.6.8 and 6.1.1.4'
H 0.0000 0.0000 0.4930 10.5109 0.3229 26.1257 0.1402 3.1424 0.0408 57.7998 0.0030 'International Tables Vol C 4.2.6.8 and 6.1.1.4'
N 0.0061 0.0033 12.2126 0.0057 3.1322 9.8933 2.0125 28.9975 1.1663 0.5826 -11.5290 'International Tables Vol C 4.2.6.8 and 6.1.1.4'
O 0.0106 0.0060 3.0485 13.2771 2.2868 5.7011 1.5463 0.3239 0.8670 32.9089 0.2508 'International Tables Vol C 4.2.6.8 and 6.1.1.4'
P 0.1023 0.0942 6.4345 1.9067 4.1791 27.1570 1.7800 0.5260 1.4908 68.1645 1.1149 'International Tables Vol C 4.2.6.8 and 6.1.1.4'
Pt -1.7033 8.3905 27.0059 1.5129 17.7639 8.8117 15.7131 0.4246 5.7837 38.6103 11.6883 'International Tables Vol C 4.2.6.8 and 6.1.1.4'

loop_
_geom_angle_atom_site_label_1
_geom_angle_site_symmetry_1
_geom_angle_atom_site_label_2
_geom_angle_atom_site_label_3
_geom_angle_site_symmetry_3
_geom_angle
_geom_angle_publ_flag
P1 5_655 Pt1 P2 5_655 94.36(4) yes
P1 5_655 Pt1 P1 . 177.86(4) yes
P2 5_655 Pt1 P1 . 83.86(4) yes
P1 5_655 Pt1 P2 . 83.86(4) yes
P2 5_655 Pt1 P2 . 69.23(8) yes
P1 . Pt1 P2 . 94.36(4) yes
Pt1 . P1 C1 . 115.22(11) yes
Pt1 . P1 C7 . 111.40(9) yes
C1 . P1 C7 . 105.10(14) yes
Pt1 . P1 C13 . 115.01(10) yes
C1 . P1 C13 . 104.95(15) yes
C7 . P1 C13 . 104.07(14) yes
P2 5_655 P2 Pt1 . 55.38(4) yes
P2 5_655 P2 O1 . 66.91(17) yes
Pt1 . P2 O1 . 119.64(18) yes
P2 5_655 P2 N1 . 117.61(18) yes
Pt1 . P2 N1 . 110.86(18) yes
O1 . P2 N1 . 110.0(3) yes
P2 5_655 P2 N2 . 151.57(19) yes
Pt1 . P2 N2 . 111.02(18) yes
O1 . P2 N2 . 111.3(2) yes
N1 . P2 N2 . 90.1(2) yes
O1 5_655 O1 P2 . 99.8(2) yes
P2 . N1 C18 . 122.8(4) yes
P2 . N1 C19 . 104.0(4) yes
C18 . N1 C19 . 121.0(4) yes
C12 5_655 N2 P2 . 129.3(4) yes
C12 5_655 N2 C20 . 119.1(4) yes
P2 . N2 C20 . 111.5(4) yes
P1 . C1 C2 . 118.4(3) yes
P1 . C1 C6 . 121.8(3) yes
C2 . C1 C6 . 119.8(3) yes
C1 . C2 C3 . 119.8(4) yes
C1 . C2 H21 . 121.4 no
C3 . C2 H21 . 118.7 no
C2 . C3 C4 . 120.0(4) yes
C2 . C3 H31 . 120.8 no
C4 . C3 H31 . 119.2 no
C3 . C4 C5 . 119.9(4) yes
C3 . C4 H41 . 119.6 no
C5 . C4 H41 . 120.5 no
C4 . C5 C6 . 120.6(4) yes
C4 . C5 H51 . 120.1 no
C6 . C5 H51 . 119.3 no
C5 . C6 C1 . 119.8(4) yes
C5 . C6 H61 . 120.4 no
C1 . C6 H61 . 119.7 no
P1 . C7 C8 . 119.9(2) yes
P1 . C7 C12 . 120.5(2) yes
C8 . C7 C12 . 119.6(3) yes
C7 . C8 C9 . 120.9(3) yes
C7 . C8 H81 . 119.4 no
C9 . C8 H81 . 119.7 no
C8 . C9 C10 . 119.6(3) yes
C8 . C9 H91 . 119.5 no
C10 . C9 H91 . 120.8 no
C9 . C10 C11 . 120.7(3) yes
C9 . C10 H101 . 120.0 no
C11 . C10 H101 . 119.3 no
C10 . C11 C12 . 121.3(3) yes
C10 . C11 H111 . 120.1 no
C12 . C11 H111 . 118.6 no
C7 . C12 C11 . 117.8(3) yes
C7 . C12 N2 5_655 126.6(3) yes
C11 . C12 N2 5_655 115.6(3) yes
C7 . C12 H121 . 121.1 no
C11 . C12 H121 . 121.1 no
P1 . C13 C14 . 120.4(2) yes
P1 . C13 C18 . 121.2(3) yes
C14 . C13 C18 . 118.4(3) yes
C13 . C14 C15 . 121.3(3) yes
C13 . C14 H141 . 119.9 no
C15 . C14 H141 . 118.8 no
C14 . C15 C16 . 118.9(4) yes
C14 . C15 H151 . 119.7 no
C16 . C15 H151 . 121.4 no
C15 . C16 C17 . 120.9(4) yes
C15 . C16 H161 . 120.6 no
C17 . C16 H161 . 118.5 no
C16 . C17 C18 . 121.0(3) yes
C16 . C17 H171 . 119.8 no
C18 . C17 H171 . 119.1 no
C13 . C18 C17 . 119.4(3) yes
C13 . C18 N1 . 127.3(4) yes
C17 . C18 N1 . 112.3(4) yes
C13 . C18 H181 . 120.3 no
C17 . C18 H181 . 120.3 no
N1 . C19 C20 . 104.7(5) yes
N1 . C19 H191 . 107.7 no
C20 . C19 H191 . 111.0 no
N1 . C19 H192 . 112.0 no
C20 . C19 H192 . 111.4 no
H191 . C19 H192 . 110.0 no
C19 . C20 N2 . 106.5(5) yes
C19 . C20 H201 . 109.6 no
N2 . C20 H201 . 112.2 no
C19 . C20 H202 . 109.8 no
N2 . C20 H202 . 109.0 no
H201 . C20 H202 . 109.7 no

loop_
_geom_bond_atom_site_label_1
_geom_bond_atom_site_label_2
_geom_bond_site_symmetry_2
_geom_bond_distance
_geom_bond_publ_flag
Pt1 P1 5_655 2.2586(7) yes
Pt1 P2 5_655 2.2242(14) yes
Pt1 P1 . 2.2586(7) yes
Pt1 P2 . 2.2242(14) yes
P1 C1 . 1.823(3) yes
P1 C7 . 1.817(3) yes
P1 C13 . 1.814(3) yes
P2 P2 5_655 2.527(3) yes
P2 O1 . 1.485(4) yes
P2 N1 . 1.725(5) yes
P2 N2 . 1.709(5) yes
O1 O1 5_655 1.619(8) yes
N1 C18 . 1.329(5) yes
N1 C19 . 1.492(7) yes
N2 C12 5_655 1.384(6) yes
N2 C20 . 1.479(8) yes
C1 C2 . 1.386(5) yes
C1 C6 . 1.383(5) yes
C2 C3 . 1.385(5) yes
C2 H21 . 0.964 no
C3 C4 . 1.387(6) yes
C3 H31 . 0.926 no
C4 C5 . 1.366(6) yes
C4 H41 . 0.933 no
C5 C6 . 1.385(5) yes
C5 H51 . 0.913 no
C6 H61 . 0.916 no
C7 C8 . 1.392(4) yes
C7 C12 . 1.407(4) yes
C8 C9 . 1.388(4) yes
C8 H81 . 0.936 no
C9 C10 . 1.357(5) yes
C9 H91 . 0.920 no
C10 C11 . 1.378(6) yes
C10 H101 . 0.931 no
C11 C12 . 1.402(5) yes
C11 H111 . 0.925 no
C12 H121 . 0.950 no
C13 C14 . 1.394(4) yes
C13 C18 . 1.412(4) yes
C14 C15 . 1.375(4) yes
C14 H141 . 0.917 no
C15 C16 . 1.387(5) yes
C15 H151 . 0.908 no
C16 C17 . 1.362(6) yes
C16 H161 . 0.930 no
C17 C18 . 1.372(5) yes
C17 H171 . 0.927 no
C18 H181 . 0.950 no
C19 C20 . 1.521(9) yes
C19 H191 . 0.993 no
C19 H192 . 0.982 no
C20 H201 . 0.985 no
C20 H202 . 0.974 no

loop_
_platon_squeeze_void_nr
_platon_squeeze_void_average_x
_platon_squeeze_void_average_y
_platon_squeeze_void_average_z
_platon_squeeze_void_volume
_platon_squeeze_void_count_electrons
_platon_squeeze_void_content
1 0.000 0.000 -0.019 276 87 ' '
2 0.500 0.500 0.047 276 87 ' '
